data_7044133
loop_
_publ_author_name
'Chen, Jing-Lin'
'Zeng, Xue-Hua'
'Luo, Yan-Sheng'
'Wang, Wan-Man'
'He, Li-Hua'
'Liu, Sui-Jun'
'Wen, He-Rui'
'Wong, Wai-Yeung (Raymond)'
'Huang, S.P.'

_publ_section_title
;
 Synthesis, structure, and photophysical properties of copper(I)
 triphenylphosphine complexes with functionalized
 3-(2&#x2032;-pyrimidinyl)-1,2,4-triazole ligands
;
_journal_name_full 'Dalton Trans.'
_journal_paper_doi 10.1039/C7DT02848B
_journal_year 2017
_chemical_formula_sum 'C48 H49 Cl Cu N5 O5 P2'
_chemical_formula_weight 936.86
_chemical_name_systematic
; 
 ? 
;
_space_group_IT_number 2
_symmetry_cell_setting triclinic
_symmetry_space_group_name_Hall '-P 1'
_symmetry_space_group_name_H-M 'P -1'
_atom_sites_solution_hydrogens geom
_atom_sites_solution_primary direct
_atom_sites_solution_secondary difmap
_audit_creation_method SHELXL-97
_audit_update_record
;
2017-08-29 deposited with the CCDC.
2017-09-06 downloaded from the CCDC.
;
_cell_angle_alpha 75.43(3)
_cell_angle_beta 85.99(3)
_cell_angle_gamma 76.98(3)
_cell_formula_units_Z 2
_cell_length_a 11.632(2)
_cell_length_b 11.837(2)
_cell_length_c 17.411(3)
_cell_measurement_reflns_used 6812
_cell_measurement_temperature 153(2)
_cell_measurement_theta_max 25.10
_cell_measurement_theta_min 1.82
_cell_volume 2260.3(8)
_computing_cell_refinement HKL2000
_computing_data_collection 'Mar CCD'
_computing_data_reduction HKL2000
_computing_molecular_graphics 'Bruker SHELXTL'
_computing_publication_material 'Bruker SHELXTL'
_computing_structure_refinement 'SHELXL-97 (Sheldrick, 1997)'
_computing_structure_solution 'SHELXS-97 (Sheldrick, 1990)'
_diffrn_ambient_temperature 153(2)
_diffrn_measured_fraction_theta_full 0.942
_diffrn_measured_fraction_theta_max 0.942
_diffrn_measurement_device_type 'Mar CCD 165 nm'
_diffrn_measurement_method oscillation
_diffrn_radiation_monochromator graphite
_diffrn_radiation_source 'fine-focus sealed tube'
_diffrn_radiation_type synchrotron
_diffrn_radiation_wavelength 0.71073
_diffrn_reflns_av_R_equivalents 0.0000
_diffrn_reflns_av_sigmaI/netI 0.0268
_diffrn_reflns_limit_h_max 13
_diffrn_reflns_limit_h_min 0
_diffrn_reflns_limit_k_max 14
_diffrn_reflns_limit_k_min -13
_diffrn_reflns_limit_l_max 20
_diffrn_reflns_limit_l_min -20
_diffrn_reflns_number 7567
_diffrn_reflns_theta_full 25.10
_diffrn_reflns_theta_max 25.10
_diffrn_reflns_theta_min 1.82
_exptl_absorpt_coefficient_mu 0.665
_exptl_absorpt_correction_T_max 0.8513
_exptl_absorpt_correction_T_min 0.8005
_exptl_absorpt_correction_type sphere
_exptl_absorpt_process_details 'spherical harmonics expansion of the absorption surface (Katayama, et al. 1986)'
_exptl_crystal_colour light-yellow
_exptl_crystal_density_diffrn 1.377
_exptl_crystal_density_method 'not measured'
_exptl_crystal_description prism
_exptl_crystal_F_000 976
_exptl_crystal_size_max 0.35
_exptl_crystal_size_mid 0.30
_exptl_crystal_size_min 0.25
_refine_diff_density_max 1.475
_refine_diff_density_min -0.758
_refine_diff_density_rms 0.053
_refine_ls_extinction_method none
_refine_ls_goodness_of_fit_ref 1.059
_refine_ls_hydrogen_treatment mixed
_refine_ls_matrix_type full
_refine_ls_number_parameters 559
_refine_ls_number_reflns 7567
_refine_ls_number_restraints 0
_refine_ls_restrained_S_all 1.059
_refine_ls_R_factor_all 0.0347
_refine_ls_R_factor_gt 0.0310
_refine_ls_shift/su_max 0.002
_refine_ls_shift/su_mean 0.000
_refine_ls_structure_factor_coef Fsqd
_refine_ls_weighting_details 'calc w=1/[\s^2^(Fo^2^)+(0.0351P)^2^+2.1052P] where P=(Fo^2^+2Fc^2^)/3'
_refine_ls_weighting_scheme calc
_refine_ls_wR_factor_gt 0.0784
_refine_ls_wR_factor_ref 0.0803
_reflns_number_gt 6814
_reflns_number_total 7567
_reflns_threshold_expression >2sigma(I)
_cod_data_source_file c7dt02848b2.cif
_cod_data_source_block 1
_cod_original_cell_volume 2260.3(7)
_cod_original_sg_symbol_H-M P-1
_cod_database_code 7044133

loop_
_symmetry_equiv_pos_as_xyz
'x, y, z'
'-x, -y, -z'

loop_
_atom_site_label
_atom_site_type_symbol
_atom_site_fract_x
_atom_site_fract_y
_atom_site_fract_z
_atom_site_U_iso_or_equiv
_atom_site_adp_type
_atom_site_occupancy
_atom_site_symmetry_multiplicity
_atom_site_calc_flag
_atom_site_refinement_flags
Cu1 Cu 0.79559(2) 1.26402(2) -0.250323(13) 0.01096(7) Uani 1 1 d .
P1 P 0.92156(4) 1.34216(4) -0.19709(3) 0.01196(11) Uani 1 1 d .
P2 P 0.77518(4) 1.28859(4) -0.38242(3) 0.00984(11) Uani 1 1 d .
N1 N 0.86695(15) 1.06952(14) -0.20400(9) 0.0133(3) Uani 1 1 d .
N2 N 0.81962(15) 0.90250(15) -0.10770(10) 0.0159(4) Uani 1 1 d .
N3 N 0.61822(15) 1.06723(15) -0.06734(10) 0.0150(3) Uani 1 1 d .
N4 N 0.53824(15) 1.17132(14) -0.07144(10) 0.0149(3) Uani 1 1 d .
H4A H 0.4781 1.1800 -0.0401 0.018 Uiso 1 1 calc R
N5 N 0.66295(14) 1.21517(14) -0.16728(9) 0.0117(3) Uani 1 1 d .
C1 C 0.96673(18) 0.99851(18) -0.22238(12) 0.0158(4) Uani 1 1 d .
H1A H 1.0165 1.0308 -0.2618 0.019 Uiso 1 1 calc R
C2 C 0.99768(19) 0.87898(19) -0.18447(12) 0.0188(4) Uani 1 1 d .
H2B H 1.0678 0.8306 -0.1967 0.023 Uiso 1 1 calc R
C3 C 0.92000(19) 0.83422(18) -0.12751(12) 0.0196(4) Uani 1 1 d .
H3B H 0.9381 0.7535 -0.1019 0.024 Uiso 1 1 calc R
C4 C 0.79793(17) 1.01779(17) -0.14677(11) 0.0111(4) Uani 1 1 d .
C5 C 0.69149(17) 1.09779(17) -0.12617(11) 0.0118(4) Uani 1 1 d .
C6 C 0.56487(17) 1.25950(17) -0.13087(11) 0.0119(4) Uani 1 1 d .
C7 C 0.49222(18) 1.38505(17) -0.15049(11) 0.0145(4) Uani 1 1 d .
C8 C 0.36231(19) 1.38151(19) -0.15976(13) 0.0204(4) Uani 1 1 d .
H8A H 0.3155 1.4615 -0.1723 0.031 Uiso 1 1 calc R
H8B H 0.3339 1.3370 -0.1110 0.031 Uiso 1 1 calc R
H8C H 0.3566 1.3438 -0.2017 0.031 Uiso 1 1 calc R
C9 C 0.5023(2) 1.44462(19) -0.08315(13) 0.0206(4) Uani 1 1 d .
H9A H 0.4560 1.5249 -0.0955 0.031 Uiso 1 1 calc R
H9B H 0.5833 1.4462 -0.0774 0.031 Uiso 1 1 calc R
H9C H 0.4738 1.4001 -0.0345 0.031 Uiso 1 1 calc R
C10 C 0.5368(2) 1.45382(19) -0.22845(13) 0.0239(5) Uani 1 1 d .
H10A H 0.4908 1.5342 -0.2414 0.036 Uiso 1 1 calc R
H10B H 0.5297 1.4154 -0.2698 0.036 Uiso 1 1 calc R
H10C H 0.6181 1.4553 -0.2234 0.036 Uiso 1 1 calc R
C21 C 1.2832(2) 1.0783(2) -0.17381(15) 0.0308(5) Uani 1 1 d .
H21A H 1.3547 1.0231 -0.1701 0.037 Uiso 1 1 calc R
C22 C 1.2258(2) 1.1043(2) -0.10603(14) 0.0312(6) Uani 1 1 d .
H22A H 1.2593 1.0665 -0.0567 0.037 Uiso 1 1 calc R
C23 C 0.6029(2) 1.6368(2) -0.56094(14) 0.0256(5) Uani 1 1 d .
H23A H 0.5667 1.7062 -0.5968 0.031 Uiso 1 1 calc R
C24 C 0.8080(2) 1.3841(2) 0.05571(12) 0.0245(5) Uani 1 1 d .
H24A H 0.7845 1.3916 0.1067 0.029 Uiso 1 1 calc R
C25 C 0.83906(18) 1.2699(2) -0.04295(12) 0.0187(4) Uani 1 1 d .
H25A H 0.8358 1.2006 -0.0580 0.022 Uiso 1 1 calc R
C26 C 0.5834(2) 1.62489(19) -0.48063(14) 0.0251(5) Uani 1 1 d .
H26A H 0.5341 1.6864 -0.4622 0.030 Uiso 1 1 calc R
C27 C 1.2335(2) 1.1351(2) -0.24746(14) 0.0271(5) Uani 1 1 d .
H27A H 1.2719 1.1186 -0.2933 0.032 Uiso 1 1 calc R
C28 C 0.59127(19) 0.99856(19) -0.41849(12) 0.0192(4) Uani 1 1 d .
H28A H 0.5559 0.9382 -0.4244 0.023 Uiso 1 1 calc R
C29 C 0.8761(2) 1.6865(2) -0.32782(13) 0.0238(5) Uani 1 1 d .
H29A H 0.8134 1.7451 -0.3527 0.029 Uiso 1 1 calc R
C30 C 1.06205(19) 1.5132(2) -0.25164(13) 0.0211(5) Uani 1 1 d .
H30A H 1.1245 1.4555 -0.2257 0.025 Uiso 1 1 calc R
C31 C 1.0798(2) 1.6253(2) -0.29113(14) 0.0271(5) Uani 1 1 d .
H31A H 1.1542 1.6422 -0.2922 0.032 Uiso 1 1 calc R
C32 C 0.80431(19) 1.2804(2) 0.03302(12) 0.0208(5) Uani 1 1 d .
H32A H 0.7785 1.2182 0.0689 0.025 Uiso 1 1 calc R
C33 C 1.12697(19) 1.2161(2) -0.25252(12) 0.0210(5) Uani 1 1 d .
H33A H 1.0942 1.2539 -0.3021 0.025 Uiso 1 1 calc R
C34 C 0.6765(2) 1.5454(2) -0.58829(13) 0.0235(5) Uani 1 1 d .
H34A H 0.6897 1.5538 -0.6425 0.028 Uiso 1 1 calc R
C35 C 0.9869(2) 1.7120(2) -0.32900(13) 0.0261(5) Uani 1 1 d .
H35A H 0.9989 1.7874 -0.3552 0.031 Uiso 1 1 calc R
C36 C 0.85880(19) 1.57345(19) -0.28944(12) 0.0187(4) Uani 1 1 d .
H36A H 0.7848 1.5561 -0.2898 0.022 Uiso 1 1 calc R
C37 C 1.10692(18) 1.31103(19) -0.46886(12) 0.0178(4) Uani 1 1 d .
H37A H 1.1502 1.3705 -0.4837 0.021 Uiso 1 1 calc R
C38 C 0.8829(2) 1.46524(19) -0.07409(12) 0.0223(5) Uani 1 1 d .
H38A H 0.9096 1.5273 -0.1095 0.027 Uiso 1 1 calc R
C39 C 0.58933(19) 1.02522(19) -0.34523(12) 0.0203(5) Uani 1 1 d .
H39A H 0.5515 0.9838 -0.3020 0.024 Uiso 1 1 calc R
C40 C 1.15963(19) 1.19408(19) -0.47045(12) 0.0196(4) Uani 1 1 d .
H40A H 1.2386 1.1749 -0.4852 0.024 Uiso 1 1 calc R
C41 C 0.8469(2) 1.4758(2) 0.00215(13) 0.0287(5) Uani 1 1 d .
H41A H 0.8490 1.5453 0.0172 0.034 Uiso 1 1 calc R
C42 C 0.64615(18) 1.06227(19) -0.48317(12) 0.0171(4) Uani 1 1 d .
H42A H 0.6460 1.0454 -0.5325 0.020 Uiso 1 1 calc R
C43 C 0.63736(18) 1.52092(18) -0.42711(12) 0.0180(4) Uani 1 1 d .
H43A H 0.6243 1.5136 -0.3729 0.022 Uiso 1 1 calc R
C44 C 0.73068(19) 1.44141(19) -0.53535(12) 0.0182(4) Uani 1 1 d .
H44A H 0.7804 1.3806 -0.5542 0.022 Uiso 1 1 calc R
C45 C 0.97685(18) 1.13421(18) -0.42705(11) 0.0150(4) Uani 1 1 d .
H45A H 0.9334 1.0748 -0.4137 0.018 Uiso 1 1 calc R
C46 C 0.70113(17) 1.15085(18) -0.47453(11) 0.0146(4) Uani 1 1 d .
H46A H 0.7379 1.1929 -0.5180 0.018 Uiso 1 1 calc R
C47 C 0.64412(18) 1.11398(18) -0.33660(11) 0.0157(4) Uani 1 1 d .
H47A H 0.6426 1.1317 -0.2874 0.019 Uiso 1 1 calc R
C48 C 0.95090(18) 1.48631(18) -0.25063(11) 0.0145(4) Uani 1 1 d .
C49 C 1.1192(2) 1.1857(2) -0.11098(12) 0.0223(5) Uani 1 1 d .
H49A H 1.0818 1.2028 -0.0650 0.027 Uiso 1 1 calc R
C50 C 0.92343(17) 1.25085(17) -0.42385(10) 0.0116(4) Uani 1 1 d .
C51 C 0.71068(17) 1.42786(17) -0.45367(11) 0.0131(4) Uani 1 1 d .
C52 C 1.09468(19) 1.10602(19) -0.45005(12) 0.0195(4) Uani 1 1 d .
H52A H 1.1299 1.0279 -0.4517 0.023 Uiso 1 1 calc R
C53 C 0.99003(18) 1.33927(18) -0.44515(11) 0.0149(4) Uani 1 1 d .
H53A H 0.9555 1.4175 -0.4434 0.018 Uiso 1 1 calc R
C54 C 1.06728(18) 1.24247(18) -0.18443(12) 0.0157(4) Uani 1 1 d .
C55 C 0.70143(17) 1.17693(17) -0.40079(11) 0.0118(4) Uani 1 1 d .
C56 C 0.87908(17) 1.36216(19) -0.09744(11) 0.0151(4) Uani 1 1 d .
Cl1 Cl 0.32176(4) 1.80168(4) -0.29116(3) 0.01758(11) Uani 1 1 d .
O1 O 0.39298(19) 1.8860(2) -0.30127(15) 0.0585(6) Uani 1 1 d .
O2 O 0.31267(18) 1.74043(19) -0.21012(10) 0.0471(5) Uani 1 1 d .
O3 O 0.3674(2) 1.71510(18) -0.33532(12) 0.0597(7) Uani 1 1 d .
O4 O 0.20659(16) 1.86277(16) -0.32162(11) 0.0389(4) Uani 1 1 d .
O5 O 0.62668(13) 0.78585(13) -0.04341(8) 0.0194(3) Uani 1 1 d .
H5 H 0.6749 0.8287 -0.0517 0.029 Uiso 1 1 calc R
C57 C 0.5665(2) 0.8001(2) -0.11560(13) 0.0244(5) Uani 1 1 d .
H57A H 0.5486 0.8840 -0.1431 0.029 Uiso 1 1 calc R
H57B H 0.4923 0.7746 -0.1027 0.029 Uiso 1 1 calc R
C58 C 0.6383(2) 0.7292(2) -0.16995(14) 0.0276(5) Uani 1 1 d .
H58A H 0.5946 0.7414 -0.2172 0.041 Uiso 1 1 calc R
H58B H 0.6548 0.6458 -0.1435 0.041 Uiso 1 1 calc R
H58C H 0.7111 0.7551 -0.1838 0.041 Uiso 1 1 calc R

loop_
_atom_site_aniso_label
_atom_site_aniso_U_11
_atom_site_aniso_U_22
_atom_site_aniso_U_33
_atom_site_aniso_U_23
_atom_site_aniso_U_13
_atom_site_aniso_U_12
Cu1 0.01079(13) 0.01301(12) 0.00859(12) -0.00115(9) 0.00119(9) -0.00360(10)
P1 0.0110(3) 0.0153(2) 0.0094(2) -0.00175(19) -0.00013(18) -0.0039(2)
P2 0.0099(3) 0.0103(2) 0.0083(2) -0.00048(18) 0.00078(17) -0.0023(2)
N1 0.0131(9) 0.0145(8) 0.0110(8) -0.0018(6) 0.0001(6) -0.0018(7)
N2 0.0151(9) 0.0134(8) 0.0164(8) -0.0012(7) 0.0015(7) -0.0007(7)
N3 0.0137(9) 0.0133(8) 0.0156(8) -0.0017(6) 0.0037(7) -0.0013(7)
N4 0.0127(9) 0.0140(8) 0.0147(8) -0.0020(7) 0.0055(6) 0.0003(7)
N5 0.0122(9) 0.0118(8) 0.0107(8) -0.0023(6) -0.0005(6) -0.0022(7)
C1 0.0130(10) 0.0191(10) 0.0138(9) -0.0036(8) 0.0022(8) -0.0014(9)
C2 0.0156(11) 0.0192(10) 0.0187(10) -0.0051(8) 0.0016(8) 0.0019(9)
C3 0.0194(12) 0.0129(10) 0.0219(11) -0.0011(8) -0.0001(8) 0.0025(9)
C4 0.0120(10) 0.0126(9) 0.0086(9) -0.0022(7) -0.0005(7) -0.0030(8)
C5 0.0127(10) 0.0124(9) 0.0104(9) -0.0022(7) -0.0013(7) -0.0028(8)
C6 0.0115(10) 0.0145(9) 0.0098(9) -0.0037(7) 0.0006(7) -0.0028(8)
C7 0.0135(11) 0.0130(9) 0.0148(10) -0.0024(8) 0.0015(8) -0.0001(8)
C8 0.0146(11) 0.0204(11) 0.0251(11) -0.0068(9) -0.0025(8) 0.0004(9)
C9 0.0214(12) 0.0166(10) 0.0246(11) -0.0080(9) -0.0023(9) -0.0018(9)
C10 0.0225(12) 0.0159(10) 0.0244(11) 0.0030(9) 0.0056(9) 0.0035(9)
C21 0.0177(13) 0.0322(13) 0.0345(13) -0.0043(10) -0.0038(10) 0.0079(11)
C22 0.0261(14) 0.0360(14) 0.0216(12) 0.0034(10) -0.0077(10) 0.0041(12)
C23 0.0145(12) 0.0204(11) 0.0327(13) 0.0113(9) -0.0089(9) -0.0026(10)
C24 0.0218(12) 0.0333(12) 0.0133(10) -0.0071(9) 0.0029(8) 0.0051(10)
C25 0.0157(11) 0.0253(11) 0.0156(10) -0.0036(8) -0.0024(8) -0.0064(9)
C26 0.0152(12) 0.0155(10) 0.0381(13) 0.0013(9) 0.0035(9) 0.0000(9)
C27 0.0198(13) 0.0355(13) 0.0238(12) -0.0097(10) 0.0031(9) 0.0002(11)
C28 0.0175(11) 0.0186(10) 0.0235(11) -0.0045(8) -0.0045(8) -0.0075(9)
C29 0.0296(13) 0.0202(11) 0.0180(11) 0.0005(9) -0.0017(9) -0.0030(10)
C30 0.0168(11) 0.0233(11) 0.0239(11) -0.0042(9) -0.0008(8) -0.0071(10)
C31 0.0251(13) 0.0304(13) 0.0305(12) -0.0085(10) 0.0050(10) -0.0163(11)
C32 0.0138(11) 0.0316(12) 0.0135(10) 0.0011(9) -0.0009(8) -0.0047(10)
C33 0.0150(11) 0.0295(12) 0.0160(10) -0.0047(9) -0.0031(8) 0.0003(10)
C34 0.0242(13) 0.0259(12) 0.0166(10) 0.0049(9) -0.0053(9) -0.0072(10)
C35 0.0399(15) 0.0213(11) 0.0191(11) -0.0030(9) 0.0079(10) -0.0154(11)
C36 0.0176(11) 0.0226(11) 0.0148(10) -0.0011(8) 0.0007(8) -0.0063(9)
C37 0.0140(11) 0.0210(10) 0.0164(10) 0.0013(8) 0.0014(8) -0.0068(9)
C38 0.0280(13) 0.0194(11) 0.0170(10) -0.0032(8) 0.0030(9) -0.0026(10)
C39 0.0206(12) 0.0232(11) 0.0169(10) 0.0016(8) -0.0014(8) -0.0115(10)
C40 0.0120(11) 0.0259(11) 0.0167(10) -0.0008(9) 0.0037(8) -0.0014(9)
C41 0.0408(15) 0.0221(11) 0.0208(11) -0.0092(9) 0.0037(10) 0.0012(11)
C42 0.0140(11) 0.0223(11) 0.0164(10) -0.0083(8) -0.0018(8) -0.0023(9)
C43 0.0151(11) 0.0165(10) 0.0197(10) -0.0007(8) 0.0037(8) -0.0032(9)
C44 0.0192(11) 0.0178(10) 0.0151(10) -0.0001(8) -0.0023(8) -0.0025(9)
C45 0.0146(11) 0.0146(10) 0.0140(9) -0.0005(7) 0.0016(8) -0.0036(9)
C46 0.0113(10) 0.0178(10) 0.0135(9) -0.0028(8) 0.0010(7) -0.0021(9)
C47 0.0157(11) 0.0200(10) 0.0111(9) -0.0017(8) -0.0015(7) -0.0052(9)
C48 0.0176(11) 0.0181(10) 0.0094(9) -0.0045(7) 0.0028(7) -0.0067(9)
C49 0.0188(12) 0.0283(12) 0.0155(10) -0.0019(9) -0.0018(8) 0.0003(10)
C50 0.0108(10) 0.0148(9) 0.0071(8) -0.0001(7) -0.0006(7) -0.0012(8)
C51 0.0102(10) 0.0124(9) 0.0151(9) 0.0010(7) -0.0020(7) -0.0035(8)
C52 0.0183(11) 0.0182(10) 0.0183(10) -0.0031(8) 0.0017(8) 0.0014(9)
C53 0.0160(11) 0.0139(9) 0.0128(9) -0.0004(7) -0.0003(8) -0.0025(8)
C54 0.0128(11) 0.0183(10) 0.0154(10) -0.0024(8) -0.0013(8) -0.0039(9)
C55 0.0089(10) 0.0112(9) 0.0140(9) -0.0012(7) -0.0015(7) -0.0010(8)
C56 0.0100(10) 0.0224(10) 0.0115(9) -0.0035(8) -0.0008(7) -0.0011(9)
Cl1 0.0204(3) 0.0158(2) 0.0155(2) -0.00126(18) 0.00459(19) -0.0061(2)
O1 0.0453(13) 0.0498(13) 0.0852(17) -0.0017(12) -0.0089(11) -0.0338(11)
O2 0.0425(12) 0.0649(13) 0.0201(9) 0.0122(9) 0.0035(8) -0.0102(11)
O3 0.0887(19) 0.0415(12) 0.0335(11) -0.0159(9) -0.0060(11) 0.0266(12)
O4 0.0260(10) 0.0359(10) 0.0455(11) 0.0091(8) -0.0108(8) -0.0059(9)
O5 0.0193(8) 0.0193(7) 0.0184(7) -0.0023(6) 0.0070(6) -0.0062(6)
C57 0.0201(12) 0.0253(11) 0.0238(11) -0.0028(9) 0.0005(9) -0.0007(10)
C58 0.0271(13) 0.0304(12) 0.0261(12) -0.0101(10) -0.0004(10) -0.0042(11)

loop_
_atom_type_symbol
_atom_type_description
_atom_type_scat_dispersion_real
_atom_type_scat_dispersion_imag
_atom_type_scat_source
C C 0.0033 0.0016 'International Tables Vol C Tables 4.2.6.8 and 6.1.1.4'
H H 0.0000 0.0000 'International Tables Vol C Tables 4.2.6.8 and 6.1.1.4'
Cl Cl 0.1484 0.1585 'International Tables Vol C Tables 4.2.6.8 and 6.1.1.4'
Cu Cu 0.3201 1.2651 'International Tables Vol C Tables 4.2.6.8 and 6.1.1.4'
N N 0.0061 0.0033 'International Tables Vol C Tables 4.2.6.8 and 6.1.1.4'
O O 0.0106 0.0060 'International Tables Vol C Tables 4.2.6.8 and 6.1.1.4'
P P 0.1023 0.0942 'International Tables Vol C Tables 4.2.6.8 and 6.1.1.4'

loop_
_geom_angle_atom_site_label_1
_geom_angle_atom_site_label_2
_geom_angle_atom_site_label_3
_geom_angle
N5 Cu1 N1 78.33(7)
N5 Cu1 P1 111.09(5)
N1 Cu1 P1 101.10(5)
N5 Cu1 P2 121.88(5)
N1 Cu1 P2 104.95(5)
P1 Cu1 P2 124.29(3)
C48 P1 C54 104.16(10)
C48 P1 C56 103.74(9)
C54 P1 C56 104.16(10)
C48 P1 Cu1 118.43(7)
C54 P1 Cu1 110.88(7)
C56 P1 Cu1 114.07(7)
C50 P2 C55 103.94(9)
C50 P2 C51 101.90(9)
C55 P2 C51 104.90(9)
C50 P2 Cu1 106.81(7)
C55 P2 Cu1 110.52(7)
C51 P2 Cu1 126.45(7)
C1 N1 C4 116.51(17)
C1 N1 Cu1 130.67(13)
C4 N1 Cu1 112.80(13)
C4 N2 C3 116.07(17)
C5 N3 N4 102.12(16)
C6 N4 N3 111.38(16)
C6 N4 H4A 124.3
N3 N4 H4A 124.3
C6 N5 C5 103.53(16)
C6 N5 Cu1 143.12(13)
C5 N5 Cu1 112.57(13)
N1 C1 C2 121.90(18)
N1 C1 H1A 119.0
C2 C1 H1A 119.0
C1 C2 C3 117.1(2)
C1 C2 H2B 121.5
C3 C2 H2B 121.5
N2 C3 C2 122.60(19)
N2 C3 H3B 118.7
C2 C3 H3B 118.7
N2 C4 N1 125.83(18)
N2 C4 C5 118.71(17)
N1 C4 C5 115.45(17)
N3 C5 N5 114.55(18)
N3 C5 C4 124.82(17)
N5 C5 C4 120.60(16)
N5 C6 N4 108.43(17)
N5 C6 C7 127.79(17)
N4 C6 C7 123.78(17)
C6 C7 C10 109.02(16)
C6 C7 C9 109.21(16)
C10 C7 C9 110.63(17)
C6 C7 C8 109.17(16)
C10 C7 C8 108.98(17)
C9 C7 C8 109.81(17)
C7 C8 H8A 109.5
C7 C8 H8B 109.5
H8A C8 H8B 109.5
C7 C8 H8C 109.5
H8A C8 H8C 109.5
H8B C8 H8C 109.5
C7 C9 H9A 109.5
C7 C9 H9B 109.5
H9A C9 H9B 109.5
C7 C9 H9C 109.5
H9A C9 H9C 109.5
H9B C9 H9C 109.5
C7 C10 H10A 109.5
C7 C10 H10B 109.5
H10A C10 H10B 109.5
C7 C10 H10C 109.5
H10A C10 H10C 109.5
H10B C10 H10C 109.5
C22 C21 C27 119.6(2)
C22 C21 H21A 120.2
C27 C21 H21A 120.2
C49 C22 C21 120.6(2)
C49 C22 H22A 119.7
C21 C22 H22A 119.7
C26 C23 C34 120.0(2)
C26 C23 H23A 120.0
C34 C23 H23A 120.0
C41 C24 C32 119.6(2)
C41 C24 H24A 120.2
C32 C24 H24A 120.2
C32 C25 C56 120.8(2)
C32 C25 H25A 119.6
C56 C25 H25A 119.6
C23 C26 C43 120.0(2)
C23 C26 H26A 120.0
C43 C26 H26A 120.0
C33 C27 C21 119.9(2)
C33 C27 H27A 120.1
C21 C27 H27A 120.1
C39 C28 C42 119.86(19)
C39 C28 H28A 120.1
C42 C28 H28A 120.1
C35 C29 C36 119.9(2)
C35 C29 H29A 120.0
C36 C29 H29A 120.0
C31 C30 C48 120.4(2)
C31 C30 H30A 119.8
C48 C30 H30A 119.8
C35 C31 C30 120.1(2)
C35 C31 H31A 119.9
C30 C31 H31A 119.9
C25 C32 C24 120.0(2)
C25 C32 H32A 120.0
C24 C32 H32A 120.0
C27 C33 C54 121.2(2)
C27 C33 H33A 119.4
C54 C33 H33A 119.4
C23 C34 C44 120.4(2)
C23 C34 H34A 119.8
C44 C34 H34A 119.8
C31 C35 C29 119.9(2)
C31 C35 H35A 120.0
C29 C35 H35A 120.0
C48 C36 C29 120.6(2)
C48 C36 H36A 119.7
C29 C36 H36A 119.7
C53 C37 C40 120.07(19)
C53 C37 H37A 120.0
C40 C37 H37A 120.0
C56 C38 C41 120.2(2)
C56 C38 H38A 119.9
C41 C38 H38A 119.9
C28 C39 C47 119.73(19)
C28 C39 H39A 120.1
C47 C39 H39A 120.1
C52 C40 C37 120.05(19)
C52 C40 H40A 120.0
C37 C40 H40A 120.0
C24 C41 C38 120.6(2)
C24 C41 H41A 119.7
C38 C41 H41A 119.7
C46 C42 C28 120.41(19)
C46 C42 H42A 119.8
C28 C42 H42A 119.8
C51 C43 C26 120.8(2)
C51 C43 H43A 119.6
C26 C43 H43A 119.6
C34 C44 C51 120.1(2)
C34 C44 H44A 119.9
C51 C44 H44A 119.9
C52 C45 C50 120.45(19)
C52 C45 H45A 119.8
C50 C45 H45A 119.8
C42 C46 C55 120.16(18)
C42 C46 H46A 119.9
C55 C46 H46A 119.9
C39 C47 C55 120.87(18)
C39 C47 H47A 119.6
C55 C47 H47A 119.6
C36 C48 C30 119.04(19)
C36 C48 P1 118.75(15)
C30 C48 P1 122.18(17)
C22 C49 C54 120.5(2)
C22 C49 H49A 119.8
C54 C49 H49A 119.8
C45 C50 C53 118.85(18)
C45 C50 P2 121.98(15)
C53 C50 P2 118.80(15)
C43 C51 C44 118.74(18)
C43 C51 P2 120.06(15)
C44 C51 P2 121.16(16)
C40 C52 C45 120.1(2)
C40 C52 H52A 120.0
C45 C52 H52A 120.0
C37 C53 C50 120.47(19)
C37 C53 H53A 119.8
C50 C53 H53A 119.8
C49 C54 C33 118.2(2)
C49 C54 P1 124.04(16)
C33 C54 P1 117.63(16)
C46 C55 C47 118.94(18)
C46 C55 P2 123.59(15)
C47 C55 P2 117.46(15)
C38 C56 C25 118.83(18)
C38 C56 P1 123.07(16)
C25 C56 P1 118.10(16)
O1 Cl1 O3 111.09(16)
O1 Cl1 O2 111.99(14)
O3 Cl1 O2 108.03(13)
O1 Cl1 O4 108.47(12)
O3 Cl1 O4 107.05(14)
O2 Cl1 O4 110.11(12)
C57 O5 H5 109.5
O5 C57 C58 112.45(19)
O5 C57 H57A 109.1
C58 C57 H57A 109.1
O5 C57 H57B 109.1
C58 C57 H57B 109.1
H57A C57 H57B 107.8
C57 C58 H58A 109.5
C57 C58 H58B 109.5
H58A C58 H58B 109.5
C57 C58 H58C 109.5
H58A C58 H58C 109.5
H58B C58 H58C 109.5

loop_
_geom_bond_atom_site_label_1
_geom_bond_atom_site_label_2
_geom_bond_distance
Cu1 N5 2.1153(17)
Cu1 N1 2.2222(18)
Cu1 P1 2.2569(8)
Cu1 P2 2.2670(7)
P1 C48 1.821(2)
P1 C54 1.826(2)
P1 C56 1.829(2)
P2 C50 1.826(2)
P2 C55 1.8295(19)
P2 C51 1.834(2)
N1 C1 1.342(3)
N1 C4 1.347(2)
N2 C4 1.338(3)
N2 C3 1.340(3)
N3 C5 1.318(3)
N3 N4 1.355(2)
N4 C6 1.347(3)
N4 H4A 0.8600
N5 C6 1.332(3)
N5 C5 1.370(2)
C1 C2 1.379(3)
C1 H1A 0.9300
C2 C3 1.381(3)
C2 H2B 0.9300
C3 H3B 0.9300
C4 C5 1.462(3)
C6 C7 1.503(3)
C7 C10 1.520(3)
C7 C9 1.535(3)
C7 C8 1.542(3)
C8 H8A 0.9600
C8 H8B 0.9600
C8 H8C 0.9600
C9 H9A 0.9600
C9 H9B 0.9600
C9 H9C 0.9600
C10 H10A 0.9600
C10 H10B 0.9600
C10 H10C 0.9600
C21 C22 1.383(4)
C21 C27 1.388(3)
C21 H21A 0.9300
C22 C49 1.382(3)
C22 H22A 0.9300
C23 C26 1.378(3)
C23 C34 1.383(3)
C23 H23A 0.9300
C24 C41 1.380(3)
C24 C32 1.391(3)
C24 H24A 0.9300
C25 C32 1.384(3)
C25 C56 1.398(3)
C25 H25A 0.9300
C26 C43 1.391(3)
C26 H26A 0.9300
C27 C33 1.378(3)
C27 H27A 0.9300
C28 C39 1.386(3)
C28 C42 1.391(3)
C28 H28A 0.9300
C29 C35 1.386(3)
C29 C36 1.390(3)
C29 H29A 0.9300
C30 C31 1.386(3)
C30 C48 1.397(3)
C30 H30A 0.9300
C31 C35 1.384(4)
C31 H31A 0.9300
C32 H32A 0.9300
C33 C54 1.399(3)
C33 H33A 0.9300
C34 C44 1.387(3)
C34 H34A 0.9300
C35 H35A 0.9300
C36 C48 1.386(3)
C36 H36A 0.9300
C37 C53 1.385(3)
C37 C40 1.388(3)
C37 H37A 0.9300
C38 C56 1.390(3)
C38 C41 1.391(3)
C38 H38A 0.9300
C39 C47 1.388(3)
C39 H39A 0.9300
C40 C52 1.384(3)
C40 H40A 0.9300
C41 H41A 0.9300
C42 C46 1.388(3)
C42 H42A 0.9300
C43 C51 1.390(3)
C43 H43A 0.9300
C44 C51 1.399(3)
C44 H44A 0.9300
C45 C52 1.391(3)
C45 C50 1.394(3)
C45 H45A 0.9300
C46 C55 1.394(3)
C46 H46A 0.9300
C47 C55 1.396(3)
C47 H47A 0.9300
C49 C54 1.395(3)
C49 H49A 0.9300
C50 C53 1.401(3)
C52 H52A 0.9300
C53 H53A 0.9300
Cl1 O1 1.4059(19)
Cl1 O3 1.420(2)
Cl1 O2 1.4236(18)
Cl1 O4 1.4384(19)
O5 C57 1.436(3)
O5 H5 0.8200
C57 C58 1.507(3)
C57 H57A 0.9700
C57 H57B 0.9700
C58 H58A 0.9600
C58 H58B 0.9600
C58 H58C 0.9600

loop_
_geom_torsion_atom_site_label_1
_geom_torsion_atom_site_label_2
_geom_torsion_atom_site_label_3
_geom_torsion_atom_site_label_4
_geom_torsion
N5 Cu1 P1 C48 -128.05(9)
N1 Cu1 P1 C48 150.30(9)
P2 Cu1 P1 C48 33.43(8)
N5 Cu1 P1 C54 111.67(9)
N1 Cu1 P1 C54 30.02(8)
P2 Cu1 P1 C54 -86.85(8)
N5 Cu1 P1 C56 -5.53(9)
N1 Cu1 P1 C56 -87.17(9)
P2 Cu1 P1 C56 155.96(8)
N5 Cu1 P2 C50 -150.40(8)
N1 Cu1 P2 C50 -65.02(8)
P1 Cu1 P2 C50 50.02(7)
N5 Cu1 P2 C55 -37.95(9)
N1 Cu1 P2 C55 47.43(8)
P1 Cu1 P2 C55 162.47(7)
N5 Cu1 P2 C51 90.20(10)
N1 Cu1 P2 C51 175.58(9)
P1 Cu1 P2 C51 -69.38(8)
N5 Cu1 N1 C1 179.73(18)
P1 Cu1 N1 C1 -70.76(17)
P2 Cu1 N1 C1 59.53(18)
N5 Cu1 N1 C4 -2.11(13)
P1 Cu1 N1 C4 107.40(12)
P2 Cu1 N1 C4 -122.31(12)
C5 N3 N4 C6 -0.2(2)
N1 Cu1 N5 C6 171.6(2)
P1 Cu1 N5 C6 74.0(2)
P2 Cu1 N5 C6 -88.0(2)
N1 Cu1 N5 C5 4.08(12)
P1 Cu1 N5 C5 -93.45(13)
P2 Cu1 N5 C5 104.55(13)
C4 N1 C1 C2 -0.4(3)
Cu1 N1 C1 C2 177.70(15)
N1 C1 C2 C3 1.4(3)
C4 N2 C3 C2 0.3(3)
C1 C2 C3 N2 -1.3(3)
C3 N2 C4 N1 0.8(3)
C3 N2 C4 C5 -178.19(17)
C1 N1 C4 N2 -0.8(3)
Cu1 N1 C4 N2 -179.19(15)
C1 N1 C4 C5 178.26(17)
Cu1 N1 C4 C5 -0.2(2)
N4 N3 C5 N5 0.1(2)
N4 N3 C5 C4 178.10(18)
C6 N5 C5 N3 -0.1(2)
Cu1 N5 C5 N3 172.23(13)
C6 N5 C5 C4 -178.13(17)
Cu1 N5 C5 C4 -5.8(2)
N2 C4 C5 N3 5.3(3)
N1 C4 C5 N3 -173.76(18)
N2 C4 C5 N5 -176.83(17)
N1 C4 C5 N5 4.1(3)
C5 N5 C6 N4 0.0(2)
Cu1 N5 C6 N4 -168.14(16)
C5 N5 C6 C7 -179.55(19)
Cu1 N5 C6 C7 12.3(3)
N3 N4 C6 N5 0.1(2)
N3 N4 C6 C7 179.66(17)
N5 C6 C7 C10 8.7(3)
N4 C6 C7 C10 -170.76(19)
N5 C6 C7 C9 -112.3(2)
N4 C6 C7 C9 68.3(2)
N5 C6 C7 C8 127.6(2)
N4 C6 C7 C8 -51.8(2)
C27 C21 C22 C49 0.3(4)
C34 C23 C26 C43 -0.1(3)
C22 C21 C27 C33 -0.5(4)
C48 C30 C31 C35 0.9(3)
C56 C25 C32 C24 0.5(3)
C41 C24 C32 C25 -0.2(3)
C21 C27 C33 C54 -0.1(4)
C26 C23 C34 C44 0.2(3)
C30 C31 C35 C29 -0.4(3)
C36 C29 C35 C31 -0.8(3)
C35 C29 C36 C48 1.5(3)
C42 C28 C39 C47 -1.2(3)
C53 C37 C40 C52 1.4(3)
C32 C24 C41 C38 -0.3(4)
C56 C38 C41 C24 0.6(4)
C39 C28 C42 C46 1.3(3)
C23 C26 C43 C51 -0.4(3)
C23 C34 C44 C51 0.4(3)
C28 C42 C46 C55 -0.2(3)
C28 C39 C47 C55 -0.1(3)
C29 C36 C48 C30 -1.0(3)
C29 C36 C48 P1 176.93(16)
C31 C30 C48 C36 -0.2(3)
C31 C30 C48 P1 -178.02(17)
C54 P1 C48 C36 161.84(16)
C56 P1 C48 C36 -89.41(17)
Cu1 P1 C48 C36 38.16(18)
C54 P1 C48 C30 -20.33(19)
C56 P1 C48 C30 88.41(18)
Cu1 P1 C48 C30 -144.01(15)
C21 C22 C49 C54 0.5(4)
C52 C45 C50 C53 0.8(3)
C52 C45 C50 P2 -172.22(15)
C55 P2 C50 C45 -29.00(18)
C51 P2 C50 C45 -137.85(16)
Cu1 P2 C50 C45 87.89(16)
C55 P2 C50 C53 157.96(15)
C51 P2 C50 C53 49.11(17)
Cu1 P2 C50 C53 -85.15(15)
C26 C43 C51 C44 1.0(3)
C26 C43 C51 P2 -176.97(16)
C34 C44 C51 C43 -1.0(3)
C34 C44 C51 P2 176.96(16)
C50 P2 C51 C43 -141.10(16)
C55 P2 C51 C43 110.79(17)
Cu1 P2 C51 C43 -19.57(19)
C50 P2 C51 C44 41.01(18)
C55 P2 C51 C44 -67.11(18)
Cu1 P2 C51 C44 162.54(13)
C37 C40 C52 C45 -0.7(3)
C50 C45 C52 C40 -0.4(3)
C40 C37 C53 C50 -1.0(3)
C45 C50 C53 C37 -0.1(3)
P2 C50 C53 C37 173.18(15)
C22 C49 C54 C33 -1.1(3)
C22 C49 C54 P1 174.90(18)
C27 C33 C54 C49 0.8(3)
C27 C33 C54 P1 -175.37(18)
C48 P1 C54 C49 116.38(19)
C56 P1 C54 C49 7.9(2)
Cu1 P1 C54 C49 -115.18(17)
C48 P1 C54 C33 -67.64(18)
C56 P1 C54 C33 -176.09(16)
Cu1 P1 C54 C33 60.80(17)
C42 C46 C55 C47 -1.0(3)
C42 C46 C55 P2 178.04(15)
C39 C47 C55 C46 1.1(3)
C39 C47 C55 P2 -177.97(16)
C50 P2 C55 C46 -49.99(19)
C51 P2 C55 C46 56.63(19)
Cu1 P2 C55 C46 -164.26(15)
C50 P2 C55 C47 129.08(16)
C51 P2 C55 C47 -124.30(16)
Cu1 P2 C55 C47 14.81(17)
C41 C38 C56 C25 -0.2(3)
C41 C38 C56 P1 178.60(18)
C32 C25 C56 C38 -0.3(3)
C32 C25 C56 P1 -179.21(16)
C48 P1 C56 C38 -5.1(2)
C54 P1 C56 C38 103.65(19)
Cu1 P1 C56 C38 -135.34(17)
C48 P1 C56 C25 173.75(16)
C54 P1 C56 C25 -77.50(17)
Cu1 P1 C56 C25 43.51(18)
